data_7104365
loop_
_publ_author_name
'Cheon, Young Eun'
'Suh, Myunghyun Paik'

_publ_section_title
;
 Selective gas adsorption in a microporous metal-organic framework
 constructed of CoII4 clusters.
;
_journal_issue 17
_journal_name_full 'Chemical communications (Cambridge, England)'
_journal_page_first 2296
_journal_page_last 2298
_journal_paper_doi 10.1039/b900085b
_journal_volume 34
_journal_year 2009
_chemical_formula_moiety 'C58 H48 Co4 O24'
_chemical_formula_sum 'C58 H48 Co4 O24'
_chemical_formula_weight 1364.0
_chemical_name_systematic
;
?
;
_space_group_IT_number 58
_symmetry_cell_setting orthorhombic
_symmetry_space_group_name_Hall '-P 2 2n'
_symmetry_space_group_name_H-M 'P n n m'
_atom_sites_solution_hydrogens geom
_atom_sites_solution_primary direct
_atom_sites_solution_secondary difmap
_audit_conform_dict_location ftp://ftp.iucr.org/pub/cif_core.dic
_audit_conform_dict_name cif_core.dic
_audit_conform_dict_version 2.3
_audit_creation_date 2008-06-08T15:05:57-00:00
_audit_creation_method 'WinGX routine CIF_UPDATE'
_cell_angle_alpha 90
_cell_angle_beta 90
_cell_angle_gamma 90
_cell_formula_units_Z 2
_cell_length_a 15.5094(4)
_cell_length_b 17.8251(5)
_cell_length_c 24.2210(7)
_cell_measurement_temperature 298(2)
_cell_volume 6696.1(3)
_computing_structure_refinement 'SHELXL-97 (Sheldrick, 1997)'
_diffrn_ambient_temperature 298(2)
_diffrn_measured_fraction_theta_full 0.999
_diffrn_measured_fraction_theta_max 0.999
_diffrn_radiation_monochromator graphite
_diffrn_radiation_type MoK\a
_diffrn_radiation_wavelength 0.71073
_diffrn_reflns_av_R_equivalents 0.0728
_diffrn_reflns_av_unetI/netI 0.1292
_diffrn_reflns_limit_h_max 20
_diffrn_reflns_limit_h_min -20
_diffrn_reflns_limit_k_max 23
_diffrn_reflns_limit_k_min -23
_diffrn_reflns_limit_l_max 31
_diffrn_reflns_limit_l_min -31
_diffrn_reflns_number 14830
_diffrn_reflns_theta_full 27.5
_diffrn_reflns_theta_max 27.5
_diffrn_reflns_theta_min 1.42
_exptl_absorpt_coefficient_mu 0.523
_exptl_absorpt_correction_type none
_exptl_crystal_colour pink
_exptl_crystal_density_diffrn 0.677
_exptl_crystal_density_method 'not measured'
_exptl_crystal_description prism
_exptl_crystal_F_000 1392
_exptl_crystal_size_max 0.2
_exptl_crystal_size_mid 0.2
_exptl_crystal_size_min 0.2
_refine_diff_density_max 0.458
_refine_diff_density_min -0.775
_refine_diff_density_rms 0.113
_refine_ls_extinction_method none
_refine_ls_goodness_of_fit_ref 0.846
_refine_ls_hydrogen_treatment constr
_refine_ls_matrix_type full
_refine_ls_number_parameters 203
_refine_ls_number_reflns 7872
_refine_ls_number_restraints 0
_refine_ls_restrained_S_all 0.846
_refine_ls_R_factor_all 0.1071
_refine_ls_R_factor_gt 0.0601
_refine_ls_shift/su_max 0.044
_refine_ls_shift/su_mean 0.005
_refine_ls_structure_factor_coef Fsqd
_refine_ls_weighting_details 'calc w=1/[\s^2^(Fo^2^)+(0.1035P)^2^+0.0000P] where P=(Fo^2^+2Fc^2^)/3'
_refine_ls_weighting_scheme calc
_refine_ls_wR_factor_gt 0.1716
_refine_ls_wR_factor_ref 0.1862
_reflns_number_gt 3303
_reflns_number_total 7872
_reflns_threshold_expression >2sigma(I)
_cod_data_source_file b900085b.txt
_cod_data_source_block squeezed
_cod_database_code 7104365

loop_
_symmetry_equiv_pos_as_xyz
'x, y, z'
'-x, -y, z'
'x+1/2, -y+1/2, -z+1/2'
'-x+1/2, y+1/2, -z+1/2'
'-x, -y, -z'
'x, y, -z'
'-x-1/2, y-1/2, z-1/2'
'x-1/2, -y-1/2, z-1/2'

loop_
_atom_site_label
_atom_site_type_symbol
_atom_site_fract_x
_atom_site_fract_y
_atom_site_fract_z
_atom_site_U_iso_or_equiv
_atom_site_adp_type
_atom_site_occupancy
_atom_site_symmetry_multiplicity
_atom_site_calc_flag
_atom_site_refinement_flags
_atom_site_disorder_assembly
_atom_site_disorder_group
Co1 Co 0.80445(4) 0.29137(3) 0 0.0355(2) Uani 1 2 d S . .
Co2 Co 0.89332(4) 0.47493(4) 0 0.0420(2) Uani 1 2 d S . .
O1 O 0.85571(17) 0.22158(13) 0.06042(11) 0.0555(7) Uani 1 1 d . . .
O2 O 0.9723(2) 0.28569(15) 0.08497(12) 0.0800(10) Uani 1 1 d . . .
O3 O 0.74825(16) 0.35391(15) 0.06100(11) 0.0647(8) Uani 1 1 d . . .
O4 O 0.81150(17) 0.46638(15) 0.06595(11) 0.0655(8) Uani 1 1 d . . .
O5 O 0.9228(2) 0.36131(16) 0 0.0408(8) Uani 1 2 d S . .
O6 O 0.6909(2) 0.2235(2) 0 0.0688(12) Uani 1 2 d S . .
O7 O 0.8699(3) 0.59104(19) 0 0.0731(12) Uani 1 2 d S . .
O8 O 1 0.5 0.05802(14) 0.0562(10) Uani 1 2 d S . .
C1 C 0.9217(3) 0.2318(2) 0.08937(15) 0.0538(10) Uani 1 1 d . . .
C2 C 0.9403(2) 0.17293(19) 0.13232(14) 0.0467(9) Uani 1 1 d . . .
C3 C 0.8858(2) 0.1139(2) 0.14200(15) 0.0544(10) Uani 1 1 d . . .
H3 H 0.8354 0.1097 0.1214 0.065 Uiso 1 1 calc R . .
C4 C 0.9038(2) 0.0613(2) 0.18114(15) 0.0503(10) Uani 1 1 d . . .
H4 H 0.8657 0.0216 0.1862 0.06 Uiso 1 1 calc R . .
C5 C 0.9778(2) 0.06499(18) 0.21384(13) 0.0376(8) Uani 1 1 d . . .
C6 C 1.0326(2) 0.1237(2) 0.20393(15) 0.0568(10) Uani 1 1 d . . .
H6 H 1.0834 0.1273 0.2241 0.068 Uiso 1 1 calc R . .
C7 C 1.0142(3) 0.1779(2) 0.16454(16) 0.0631(12) Uani 1 1 d . . .
H7 H 1.0518 0.218 0.1596 0.076 Uiso 1 1 calc R . .
C8 C 1 0 0.25368(17) 0.0336(11) Uani 1 2 d S . .
C9 C 0.7564(2) 0.4182(2) 0.08002(15) 0.0450(9) Uani 1 1 d . . .
C10 C 0.6937(2) 0.43980(19) 0.12497(14) 0.0407(8) Uani 1 1 d . . .
C11 C 0.6249(2) 0.3960(2) 0.13533(15) 0.0508(10) Uani 1 1 d . . .
H11 H 0.618 0.3519 0.1153 0.061 Uiso 1 1 calc R . .
C12 C 0.5651(2) 0.41449(19) 0.17426(14) 0.0459(9) Uani 1 1 d . . .
H12 H 0.5174 0.3835 0.1793 0.055 Uiso 1 1 calc R . .
C13 C 1.0735(2) 0.02182(17) 0.29350(13) 0.0362(8) Uani 1 1 d . . .
C14 C 1.1449(2) -0.0240(2) 0.30452(15) 0.0535(10) Uani 1 1 d . . .
H14 H 1.1535 -0.0671 0.2836 0.064 Uiso 1 1 calc R . .
C15 C 0.7032(2) 0.5062(2) 0.15373(15) 0.0516(10) Uani 1 1 d . . .
H15 H 0.7482 0.5388 0.1453 0.062 Uiso 1 1 calc R . .

loop_
_atom_site_aniso_label
_atom_site_aniso_U_11
_atom_site_aniso_U_22
_atom_site_aniso_U_33
_atom_site_aniso_U_23
_atom_site_aniso_U_13
_atom_site_aniso_U_12
Co1 0.0425(4) 0.0358(4) 0.0283(4) 0 0 0.0016(3)
Co2 0.0433(4) 0.0434(4) 0.0393(4) 0 0 -0.0033(3)
O1 0.0651(18) 0.0529(16) 0.0484(16) 0.0207(13) -0.0136(14) -0.0036(13)
O2 0.092(2) 0.0663(19) 0.081(2) 0.0426(17) -0.0366(18) -0.0287(17)
O3 0.0690(18) 0.0628(18) 0.0624(18) -0.0206(15) 0.0326(14) -0.0084(15)
O4 0.0675(19) 0.0684(19) 0.0608(18) -0.0217(15) 0.0298(15) -0.0187(15)
O5 0.052(2) 0.0359(18) 0.0343(18) 0 0 -0.0031(15)
O6 0.064(3) 0.064(3) 0.078(3) 0 0 -0.015(2)
O7 0.084(3) 0.040(2) 0.095(3) 0 0 -0.002(2)
O8 0.051(2) 0.071(2) 0.047(2) 0 0 -0.0160(19)
C1 0.068(3) 0.053(2) 0.040(2) 0.0147(19) -0.007(2) 0.002(2)
C2 0.050(2) 0.048(2) 0.042(2) 0.0146(19) -0.0058(19) -0.0056(18)
C3 0.056(2) 0.063(3) 0.044(2) 0.014(2) -0.0194(19) -0.007(2)
C4 0.060(2) 0.045(2) 0.046(2) 0.0150(19) -0.0085(19) -0.0175(19)
C5 0.045(2) 0.0411(19) 0.0271(18) 0.0030(16) -0.0029(16) -0.0010(16)
C6 0.068(3) 0.058(2) 0.044(2) 0.018(2) -0.018(2) -0.020(2)
C7 0.076(3) 0.055(2) 0.059(3) 0.023(2) -0.015(2) -0.022(2)
C8 0.046(3) 0.036(2) 0.018(2) 0 0 0.006(2)
C9 0.045(2) 0.053(2) 0.038(2) -0.0028(19) 0.0081(17) -0.003(2)
C10 0.042(2) 0.044(2) 0.0355(19) -0.0049(17) 0.0077(17) 0.0025(17)
C11 0.059(2) 0.047(2) 0.047(2) -0.0212(19) 0.0181(19) -0.0061(19)
C12 0.051(2) 0.044(2) 0.043(2) -0.0124(18) 0.0139(18) -0.0145(17)
C13 0.042(2) 0.038(2) 0.0283(18) -0.0015(15) 0.0028(15) 0.0013(16)
C14 0.060(3) 0.054(2) 0.046(2) -0.014(2) -0.004(2) 0.010(2)
C15 0.049(2) 0.053(2) 0.052(2) -0.016(2) 0.0243(19) -0.0182(19)

loop_
_atom_type_symbol
_atom_type_description
_atom_type_scat_dispersion_real
_atom_type_scat_dispersion_imag
_atom_type_scat_source
C C 0.0033 0.0016 'International Tables Vol C Tables 4.2.6.8 and 6.1.1.4'
H H 0 0 'International Tables Vol C Tables 4.2.6.8 and 6.1.1.4'
Co Co 0.3494 0.9721 'International Tables Vol C Tables 4.2.6.8 and 6.1.1.4'
N N 0.0061 0.0033 'International Tables Vol C Tables 4.2.6.8 and 6.1.1.4'
O O 0.0106 0.006 'International Tables Vol C Tables 4.2.6.8 and 6.1.1.4'

loop_
_geom_angle_atom_site_label_1
_geom_angle_atom_site_label_2
_geom_angle_atom_site_label_3
_geom_angle
_geom_angle_site_symmetry_1
_geom_angle_site_symmetry_3
_geom_angle_publ_flag
O3 Co1 O3 92.47(16) 6 . ?
O3 Co1 O1 175.91(10) 6 . ?
O3 Co1 O1 88.89(11) . . ?
O3 Co1 O1 88.89(11) 6 6 ?
O3 Co1 O1 175.91(10) . 6 ?
O1 Co1 O1 89.50(15) . 6 ?
O3 Co1 O6 87.55(10) 6 . ?
O3 Co1 O6 87.55(10) . . ?
O1 Co1 O6 88.65(10) . . ?
O1 Co1 O6 88.65(10) 6 . ?
O3 Co1 O5 92.66(9) 6 . ?
O3 Co1 O5 92.66(9) . . ?
O1 Co1 O5 91.13(9) . . ?
O1 Co1 O5 91.13(9) 6 . ?
O6 Co1 O5 179.69(13) . . ?
O4 Co2 O4 102.67(16) 6 . ?
O4 Co2 O5 93.67(9) 6 . ?
O4 Co2 O5 93.67(9) . . ?
O4 Co2 O7 88.06(10) 6 . ?
O4 Co2 O7 88.06(10) . . ?
O5 Co2 O7 177.22(14) . . ?
O4 Co2 O8 166.70(10) 6 . ?
O4 Co2 O8 89.03(11) . . ?
O5 Co2 O8 91.84(7) . . ?
O7 Co2 O8 86.01(8) . . ?
O4 Co2 O8 89.03(11) 6 5_765 ?
O4 Co2 O8 166.70(10) . 5_765 ?
O5 Co2 O8 91.84(7) . 5_765 ?
O7 Co2 O8 86.01(8) . 5_765 ?
O8 Co2 O8 78.70(14) . 5_765 ?
C1 O1 Co1 128.2(2) . . ?
C9 O3 Co1 136.7(2) . . ?
C9 O4 Co2 133.1(2) . . ?
Co2 O5 Co1 111.44(14) . . ?
Co2 O8 Co2 101.30(14) . 5_765 ?
O2 C1 O1 125.4(3) . . ?
O2 C1 C2 118.4(4) . . ?
O1 C1 C2 116.2(4) . . ?
C3 C2 C7 117.5(3) . . ?
C3 C2 C1 122.3(3) . . ?
C7 C2 C1 120.2(3) . . ?
C4 C3 C2 121.4(3) . . ?
C3 C4 C5 122.0(3) . . ?
C6 C5 C4 116.5(3) . . ?
C6 C5 C8 122.9(3) . . ?
C4 C5 C8 120.1(3) . . ?
C5 C6 C7 121.7(3) . . ?
C6 C7 C2 120.7(3) . . ?
C13 C8 C13 102.6(3) 2_755 . ?
C13 C8 C5 111.45(16) 2_755 2_755 ?
C13 C8 C5 114.48(17) . 2_755 ?
C13 C8 C5 114.48(17) 2_755 . ?
C13 C8 C5 111.45(16) . . ?
C5 C8 C5 102.8(3) 2_755 . ?
O3 C9 O4 126.7(3) . . ?
O3 C9 C10 115.9(3) . . ?
O4 C9 C10 117.3(3) . . ?
C11 C10 C15 119.2(3) . . ?
C11 C10 C9 119.8(3) . . ?
C15 C10 C9 120.9(3) . . ?
C10 C11 C12 122.0(3) . . ?
C11 C12 C13 121.6(3) . 3_455 ?
C12 C13 C14 116.4(3) 3 . ?
C12 C13 C8 119.3(3) 3 . ?
C14 C13 C8 123.8(3) . . ?
C15 C14 C13 121.2(3) 3 . ?
C10 C15 C14 119.4(3) . 3_455 ?

loop_
_geom_bond_atom_site_label_1
_geom_bond_atom_site_label_2
_geom_bond_distance
_geom_bond_site_symmetry_2
_geom_bond_publ_flag
Co1 O3 2.046(2) 6 ?
Co1 O3 2.046(2) . ?
Co1 O1 2.079(2) . ?
Co1 O1 2.079(2) 6 ?
Co1 O6 2.137(4) . ?
Co1 O5 2.219(3) . ?
Co2 O4 2.046(3) 6 ?
Co2 O4 2.046(3) . ?
Co2 O5 2.076(3) . ?
Co2 O7 2.101(4) . ?
Co2 O8 2.216(2) . ?
Co2 O8 2.216(2) 5_765 ?
O1 C1 1.254(4) . ?
O2 C1 1.244(4) . ?
O3 C9 1.242(4) . ?
O4 C9 1.258(4) . ?
O8 Co2 2.216(2) 5_765 ?
C1 C2 1.506(5) . ?
C2 C3 1.370(5) . ?
C2 C7 1.389(5) . ?
C3 C4 1.363(5) . ?
C4 C5 1.396(4) . ?
C5 C6 1.369(4) . ?
C5 C8 1.546(4) . ?
C6 C7 1.387(5) . ?
C8 C13 1.543(4) 2_755 ?
C8 C13 1.543(4) . ?
C8 C5 1.546(4) 2_755 ?
C9 C10 1.509(5) . ?
C10 C11 1.345(4) . ?
C10 C15 1.382(5) . ?
C11 C12 1.364(4) . ?
C12 C13 1.384(4) 3_455 ?
C13 C12 1.384(4) 3 ?
C13 C14 1.402(4) . ?
C14 C15 1.393(5) 3 ?
C15 C14 1.393(5) 3_455 ?
